data_2237015
loop_
_publ_author_name
'Choi, Hong Dae'
'Seo, Pil Ja'
'Lee, Uk'

_publ_section_title
;
 5-Bromo-7-methyl-2-(4-methylphenyl)-3-methylsulfinyl-1-benzofuran
;
_journal_coeditor_code RZ5021
_journal_issue 12
_journal_name_full 'Acta Crystallographica Section E'
_journal_page_first o3464
_journal_paper_doi 10.1107/S160053681204682X
_journal_volume 68
_journal_year 2012
_chemical_formula_iupac 'C17 H15 Br O2 S'
_chemical_formula_moiety 'C17 H15 Br O2 S'
_chemical_formula_sum 'C17 H15 Br O2 S'
_chemical_formula_weight 363.26
_chemical_melting_point_gt 462
_chemical_melting_point_lt 463
_chemical_name_systematic
;
5-Bromo-7-methyl-2-(4-methylphenyl)-3-methylsulfinyl-1-benzofuran
;
_space_group_IT_number 2
_symmetry_cell_setting triclinic
_symmetry_space_group_name_Hall '-P 1'
_symmetry_space_group_name_H-M 'P -1'
_atom_sites_solution_hydrogens difmap
_atom_sites_solution_primary direct
_atom_sites_solution_secondary difmap
_cell_angle_alpha 75.5130(10)
_cell_angle_beta 84.8480(10)
_cell_angle_gamma 71.6260(10)
_cell_formula_units_Z 2
_cell_length_a 7.6375(2)
_cell_length_b 9.5170(2)
_cell_length_c 11.2413(2)
_cell_measurement_reflns_used 6280
_cell_measurement_temperature 173(2)
_cell_measurement_theta_max 28.27
_cell_measurement_theta_min 2.62
_cell_volume 750.72(3)
_computing_cell_refinement '<i>SAINT</i> (Bruker, 2009)'
_computing_data_collection '<i>APEX2</i> (Bruker, 2009)'
_computing_data_reduction '<i>SAINT</i> (Bruker, 2009)'
_computing_molecular_graphics '<i>ORTEP-3</i> (Farrugia, 2012) and <i>DIAMOND</i> (Brandenburg, 1998)'
_computing_publication_material '<i>SHELXL97</i> (Sheldrick, 2008)'
_computing_structure_refinement '<i>SHELXL97</i> (Sheldrick, 2008)'
_computing_structure_solution '<i>SHELXS97</i> (Sheldrick, 2008)'
_diffrn_ambient_temperature 173(2)
_diffrn_detector_area_resol_mean 10.0
_diffrn_measured_fraction_theta_full 0.998
_diffrn_measured_fraction_theta_max 0.998
_diffrn_measurement_device_type 'Bruker SMART APEXII CCD'
_diffrn_measurement_method '\f and \w scans'
_diffrn_radiation_monochromator 'graphite multilayer'
_diffrn_radiation_source 'rotating anode'
_diffrn_radiation_type MoK\a
_diffrn_radiation_wavelength 0.71073
_diffrn_reflns_av_R_equivalents 0.0395
_diffrn_reflns_av_sigmaI/netI 0.0343
_diffrn_reflns_limit_h_max 10
_diffrn_reflns_limit_h_min -10
_diffrn_reflns_limit_k_max 12
_diffrn_reflns_limit_k_min -12
_diffrn_reflns_limit_l_max 14
_diffrn_reflns_limit_l_min -14
_diffrn_reflns_number 14012
_diffrn_reflns_theta_full 28.27
_diffrn_reflns_theta_max 28.27
_diffrn_reflns_theta_min 1.87
_diffrn_standards_number 0
_exptl_absorpt_coefficient_mu 2.878
_exptl_absorpt_correction_T_max 0.5675
_exptl_absorpt_correction_T_min 0.5039
_exptl_absorpt_correction_type multi-scan
_exptl_absorpt_process_details '(<i>SADABS</i>; Bruker, 2009)'
_exptl_crystal_colour colourless
_exptl_crystal_density_diffrn 1.607
_exptl_crystal_density_method 'not measured'
_exptl_crystal_description block
_exptl_crystal_F_000 368
_exptl_crystal_size_max 0.28
_exptl_crystal_size_mid 0.24
_exptl_crystal_size_min 0.22
_refine_diff_density_max 0.483
_refine_diff_density_min -0.558
_refine_ls_extinction_method none
_refine_ls_goodness_of_fit_ref 1.052
_refine_ls_hydrogen_treatment constr
_refine_ls_matrix_type full
_refine_ls_number_parameters 193
_refine_ls_number_reflns 3716
_refine_ls_number_restraints 0
_refine_ls_restrained_S_all 1.052
_refine_ls_R_factor_all 0.0331
_refine_ls_R_factor_gt 0.0281
_refine_ls_shift/su_max 0.002
_refine_ls_shift/su_mean 0.000
_refine_ls_structure_factor_coef Fsqd
_refine_ls_weighting_details 'calc w=1/[\s^2^(Fo^2^)+(0.0390P)^2^+0.1740P] where P=(Fo^2^+2Fc^2^)/3'
_refine_ls_weighting_scheme calc
_refine_ls_wR_factor_gt 0.0719
_refine_ls_wR_factor_ref 0.0745
_reflns_number_gt 3331
_reflns_number_total 3716
_reflns_threshold_expression I>2\s(I)
_cod_data_source_file rz5021.cif
_cod_data_source_block I
_cod_database_code 2237015
_cod_database_fobs_code 2237015

loop_
_symmetry_equiv_pos_as_xyz
'x, y, z'
'-x, -y, -z'

loop_
_atom_site_type_symbol
_atom_site_label
_atom_site_fract_x
_atom_site_fract_y
_atom_site_fract_z
_atom_site_U_iso_or_equiv
_atom_site_adp_type
_atom_site_calc_flag
_atom_site_refinement_flags
_atom_site_occupancy
_atom_site_symmetry_multiplicity
Br Br1 1.01640(2) 0.25733(2) 1.044940(18) 0.03262(8) Uani d . 1 2
S S1 0.65991(7) 0.79517(5) 0.61463(5) 0.03608(13) Uani d . 1 2
O O1 0.80729(16) 0.39887(14) 0.52060(12) 0.0266(3) Uani d . 1 2
O O2 0.7824(3) 0.80345(17) 0.70610(17) 0.0516(4) Uani d . 1 2
C C1 0.7300(2) 0.60520(19) 0.60028(18) 0.0262(4) Uani d . 1 2
C C2 0.8166(2) 0.47429(19) 0.69618(17) 0.0247(3) Uani d . 1 2
C C3 0.8598(2) 0.44924(19) 0.81916(18) 0.0270(4) Uani d . 1 2
H H3 0.8304 0.5300 0.8601 0.032 Uiso calc R 1 2
C C6 0.9504(2) 0.2018(2) 0.69871(19) 0.0278(4) Uani d . 1 2
C C10 0.6566(2) 0.6248(2) 0.37333(17) 0.0258(3) Uani d . 1 2
C C4 0.9481(2) 0.3001(2) 0.87834(18) 0.0265(4) Uani d . 1 2
C C14 0.6396(3) 0.6087(2) 0.16459(19) 0.0339(4) Uani d . 1 2
H H14 0.6760 0.5516 0.1034 0.041 Uiso calc R 1 2
C C5 0.9929(2) 0.1788(2) 0.82077(18) 0.0285(4) Uani d . 1 2
H H5 1.0535 0.0787 0.8661 0.034 Uiso calc R 1 2
C C8 0.7269(2) 0.55446(19) 0.49709(17) 0.0251(3) Uani d . 1 2
C C7 0.8620(2) 0.35210(19) 0.64087(17) 0.0244(3) Uani d . 1 2
C C12 0.4659(3) 0.8359(2) 0.22513(19) 0.0322(4) Uani d . 1 2
H H12 0.3837 0.9368 0.2061 0.039 Uiso calc R 1 2
C C13 0.5173(2) 0.7551(2) 0.13389(19) 0.0315(4) Uani d . 1 2
C C11 0.5323(3) 0.7721(2) 0.34314(19) 0.0310(4) Uani d . 1 2
H H11 0.4931 0.8286 0.4045 0.037 Uiso calc R 1 2
C C15 0.7097(3) 0.5440(2) 0.28117(19) 0.0306(4) Uani d . 1 2
H H15 0.7943 0.4441 0.2990 0.037 Uiso calc R 1 2
C C16 0.4439(3) 0.8233(3) 0.0066(2) 0.0401(5) Uani d . 1 2
H H16A 0.3579 0.9255 0.0027 0.060 Uiso calc R 1 2
H H16B 0.3794 0.7591 -0.0149 0.060 Uiso calc R 1 2
H H16C 0.5464 0.8300 -0.0514 0.060 Uiso calc R 1 2
C C9 0.9909(3) 0.0770(2) 0.6320(2) 0.0389(5) Uani d . 1 2
H H9A 1.0309 -0.0220 0.6908 0.058 Uiso calc R 1 2
H H9B 1.0890 0.0862 0.5708 0.058 Uiso calc R 1 2
H H9C 0.8793 0.0850 0.5907 0.058 Uiso calc R 1 2
C C17 0.4442(3) 0.7945(3) 0.6906(2) 0.0482(6) Uani d . 1 2
H H17A 0.4645 0.7094 0.7633 0.072 Uiso calc R 1 2
H H17B 0.3613 0.7832 0.6344 0.072 Uiso calc R 1 2
H H17C 0.3884 0.8906 0.7158 0.072 Uiso calc R 1 2

loop_
_atom_site_aniso_label
_atom_site_aniso_U_11
_atom_site_aniso_U_22
_atom_site_aniso_U_33
_atom_site_aniso_U_12
_atom_site_aniso_U_13
_atom_site_aniso_U_23
Br1 0.04139(12) 0.03114(11) 0.02435(12) -0.01163(8) -0.01237(8) 0.00023(8)
S1 0.0551(3) 0.0203(2) 0.0333(3) -0.01144(19) -0.0163(2) -0.00163(19)
O1 0.0316(6) 0.0258(6) 0.0205(7) -0.0063(5) -0.0039(5) -0.0037(5)
O2 0.0753(11) 0.0340(8) 0.0538(11) -0.0211(7) -0.0298(9) -0.0090(7)
C1 0.0327(8) 0.0213(7) 0.0247(10) -0.0096(6) -0.0067(7) -0.0014(7)
C2 0.0276(8) 0.0232(8) 0.0234(10) -0.0095(6) -0.0055(7) -0.0016(7)
C3 0.0328(8) 0.0251(8) 0.0247(10) -0.0104(7) -0.0067(7) -0.0042(7)
C6 0.0272(8) 0.0256(8) 0.0288(10) -0.0046(6) -0.0037(7) -0.0062(7)
C10 0.0283(8) 0.0292(8) 0.0202(9) -0.0124(7) -0.0042(7) -0.0004(7)
C4 0.0289(8) 0.0295(8) 0.0211(9) -0.0106(7) -0.0076(7) -0.0013(7)
C14 0.0405(10) 0.0418(10) 0.0217(10) -0.0152(8) -0.0013(8) -0.0078(8)
C5 0.0294(8) 0.0248(8) 0.0283(10) -0.0066(6) -0.0069(7) -0.0008(7)
C8 0.0261(8) 0.0243(8) 0.0243(10) -0.0089(6) -0.0033(7) -0.0018(7)
C7 0.0260(8) 0.0261(8) 0.0209(9) -0.0081(6) -0.0034(6) -0.0038(7)
C12 0.0337(9) 0.0334(9) 0.0261(11) -0.0093(7) -0.0065(8) 0.0000(8)
C13 0.0312(9) 0.0429(10) 0.0215(10) -0.0172(8) -0.0055(7) 0.0001(8)
C11 0.0362(9) 0.0313(9) 0.0238(10) -0.0088(7) -0.0048(7) -0.0037(8)
C15 0.0331(9) 0.0319(9) 0.0256(10) -0.0098(7) -0.0019(7) -0.0042(8)
C16 0.0398(10) 0.0549(13) 0.0250(11) -0.0181(9) -0.0075(8) -0.0009(10)
C9 0.0461(11) 0.0272(9) 0.0374(13) 0.0001(8) -0.0038(9) -0.0103(9)
C17 0.0543(13) 0.0416(12) 0.0459(15) -0.0019(10) -0.0051(11) -0.0202(11)

loop_
_atom_type_symbol
_atom_type_description
_atom_type_scat_dispersion_real
_atom_type_scat_dispersion_imag
_atom_type_scat_source
C C 0.0033 0.0016 'International Tables Vol C Tables 4.2.6.8 and 6.1.1.4'
H H 0.0000 0.0000 'International Tables Vol C Tables 4.2.6.8 and 6.1.1.4'
O O 0.0106 0.0060 'International Tables Vol C Tables 4.2.6.8 and 6.1.1.4'
S S 0.1246 0.1234 'International Tables Vol C Tables 4.2.6.8 and 6.1.1.4'
Br Br -0.2901 2.4595 'International Tables Vol C Tables 4.2.6.8 and 6.1.1.4'

loop_
_geom_angle_atom_site_label_1
_geom_angle_atom_site_label_2
_geom_angle_atom_site_label_3
_geom_angle_site_symmetry_3
_geom_angle
C4 Br1 O2 2_767 166.55(6)
O2 S1 C1 . 106.92(9)
O2 S1 C17 . 106.93(12)
C1 S1 C17 . 97.14(10)
C7 O1 C8 . 106.78(13)
C8 C1 C2 . 107.54(15)
C8 C1 S1 . 127.55(14)
C2 C1 S1 . 124.74(14)
C7 C2 C3 . 119.56(16)
C7 C2 C1 . 104.61(16)
C3 C2 C1 . 135.82(17)
C4 C3 C2 . 116.29(16)
C4 C3 H3 . 121.9
C2 C3 H3 . 121.9
C5 C6 C7 . 114.80(16)
C5 C6 C9 . 124.04(17)
C7 C6 C9 . 121.14(18)
C15 C10 C11 . 118.12(18)
C15 C10 C8 . 120.06(16)
C11 C10 C8 . 121.81(17)
C3 C4 C5 . 123.18(18)
C3 C4 Br1 . 118.81(14)
C5 C4 Br1 . 118.00(13)
C15 C14 C13 . 121.86(19)
C15 C14 H14 . 119.1
C13 C14 H14 . 119.1
C6 C5 C4 . 121.20(16)
C6 C5 H5 . 119.4
C4 C5 H5 . 119.4
C1 C8 O1 . 109.99(15)
C1 C8 C10 . 135.25(16)
O1 C8 C10 . 114.74(15)
O1 C7 C2 . 111.07(15)
O1 C7 C6 . 123.97(16)
C2 C7 C6 . 124.96(18)
C11 C12 C13 . 121.09(18)
C11 C12 H12 . 119.5
C13 C12 H12 . 119.5
C12 C13 C14 . 117.90(18)
C12 C13 C16 . 121.17(18)
C14 C13 C16 . 120.94(19)
C12 C11 C10 . 120.76(19)
C12 C11 H11 . 119.6
C10 C11 H11 . 119.6
C14 C15 C10 . 120.27(18)
C14 C15 H15 . 119.9
C10 C15 H15 . 119.9
C13 C16 H16A . 109.5
C13 C16 H16B . 109.5
H16A C16 H16B . 109.5
C13 C16 H16C . 109.5
H16A C16 H16C . 109.5
H16B C16 H16C . 109.5
C6 C9 H9A . 109.5
C6 C9 H9B . 109.5
H9A C9 H9B . 109.5
C6 C9 H9C . 109.5
H9A C9 H9C . 109.5
H9B C9 H9C . 109.5
S1 C17 H17A . 109.5
S1 C17 H17B . 109.5
H17A C17 H17B . 109.5
S1 C17 H17C . 109.5
H17A C17 H17C . 109.5
H17B C17 H17C . 109.5

loop_
_geom_bond_atom_site_label_1
_geom_bond_atom_site_label_2
_geom_bond_site_symmetry_2
_geom_bond_distance
Br1 C4 . 1.8987(19)
Br1 O2 2_767 3.1514(17)
S1 O2 . 1.4825(16)
S1 C1 . 1.7611(17)
S1 C17 . 1.787(3)
O1 C7 . 1.372(2)
O1 C8 . 1.378(2)
C1 C8 . 1.368(3)
C1 C2 . 1.445(2)
C2 C7 . 1.388(2)
C2 C3 . 1.395(3)
C3 C4 . 1.385(2)
C3 H3 . 0.9500
C6 C5 . 1.386(3)
C6 C7 . 1.389(2)
C6 C9 . 1.497(3)
C10 C15 . 1.398(3)
C10 C11 . 1.401(3)
C10 C8 . 1.454(3)
C4 C5 . 1.398(3)
C14 C15 . 1.377(3)
C14 C13 . 1.389(3)
C14 H14 . 0.9500
C5 H5 . 0.9500
C12 C11 . 1.382(3)
C12 C13 . 1.389(3)
C12 H12 . 0.9500
C13 C16 . 1.494(3)
C11 H11 . 0.9500
C15 H15 . 0.9500
C16 H16A . 0.9800
C16 H16B . 0.9800
C16 H16C . 0.9800
C9 H9A . 0.9800
C9 H9B . 0.9800
C9 H9C . 0.9800
C17 H17A . 0.9800
C17 H17B . 0.9800
C17 H17C . 0.9800

loop_
_geom_torsion_atom_site_label_1
_geom_torsion_atom_site_label_2
_geom_torsion_atom_site_label_3
_geom_torsion_atom_site_label_4
_geom_torsion_site_symmetry_1
_geom_torsion
O2 S1 C1 C8 . -146.49(17)
C17 S1 C1 C8 . 103.34(18)
O2 S1 C1 C2 . 28.10(19)
C17 S1 C1 C2 . -82.07(17)
C8 C1 C2 C7 . 0.78(19)
S1 C1 C2 C7 . -174.73(13)
C8 C1 C2 C3 . -179.73(19)
S1 C1 C2 C3 . 4.8(3)
C7 C2 C3 C4 . 0.3(2)
C1 C2 C3 C4 . -179.18(19)
C2 C3 C4 C5 . -0.2(3)
C2 C3 C4 Br1 . 178.66(12)
O2 Br1 C4 C3 2_767 -92.2(3)
O2 Br1 C4 C5 2_767 86.6(3)
C7 C6 C5 C4 . 0.0(3)
C9 C6 C5 C4 . -178.76(18)
C3 C4 C5 C6 . 0.0(3)
Br1 C4 C5 C6 . -178.79(13)
C2 C1 C8 O1 . -0.37(19)
S1 C1 C8 O1 . 174.97(13)
C2 C1 C8 C10 . 178.02(18)
S1 C1 C8 C10 . -6.6(3)
C7 O1 C8 C1 . -0.20(18)
C7 O1 C8 C10 . -178.95(14)
C15 C10 C8 C1 . 166.89(19)
C11 C10 C8 C1 . -14.6(3)
C15 C10 C8 O1 . -14.8(2)
C11 C10 C8 O1 . 163.75(15)
C8 O1 C7 C2 . 0.72(18)
C8 O1 C7 C6 . -179.55(16)
C3 C2 C7 O1 . 179.48(14)
C1 C2 C7 O1 . -0.92(19)
C3 C2 C7 C6 . -0.2(3)
C1 C2 C7 C6 . 179.35(16)
C5 C6 C7 O1 . -179.58(15)
C9 C6 C7 O1 . -0.8(3)
C5 C6 C7 C2 . 0.1(3)
C9 C6 C7 C2 . 178.91(18)
C11 C12 C13 C14 . -0.9(3)
C11 C12 C13 C16 . 179.26(18)
C15 C14 C13 C12 . -0.2(3)
C15 C14 C13 C16 . 179.66(18)
C13 C12 C11 C10 . 1.4(3)
C15 C10 C11 C12 . -0.8(3)
C8 C10 C11 C12 . -179.30(16)
C13 C14 C15 C10 . 0.8(3)
C11 C10 C15 C14 . -0.3(3)
C8 C10 C15 C14 . 178.27(16)
